data_2207412
loop_
_publ_author_name
'Xue-Yan Song'
'Xu-Da Wang'
'Yun-He Xu'
'Li-Cun Li'

_publ_section_title
;
 Diazidobis(1,10-phenanthroline)cobalt(III) perchlorate
;
_journal_coeditor_code AC6190
_journal_issue 12
_journal_name_full 'Acta Crystallographica Section E'
_journal_page_first m2649
_journal_page_last m2650
_journal_paper_doi 10.1107/S1600536805033544
_journal_volume 61
_journal_year 2005
_chemical_formula_iupac '[Co (N3)2 (C12 H8 N2)2] Cl O4'
_chemical_formula_moiety 'C24 H16 Co N10 + , Cl O4 -'
_chemical_formula_sum 'C24 H16 Cl Co N10 O4'
_chemical_formula_weight 602.85
_chemical_name_systematic
;
Diazidobis(1,10-phenanthroline)cobalt(II) perchlorate
;
_space_group_IT_number 45
_symmetry_cell_setting orthorhombic
_symmetry_space_group_name_Hall 'I 2 -2c'
_symmetry_space_group_name_H-M 'I b a 2'
_atom_sites_solution_hydrogens geom
_atom_sites_solution_primary direct
_atom_sites_solution_secondary difmap
_cell_angle_alpha 90.00
_cell_angle_beta 90.00
_cell_angle_gamma 90.00
_cell_formula_units_Z 4
_cell_length_a 15.097(8)
_cell_length_b 10.989(6)
_cell_length_c 14.291(11)
_cell_measurement_reflns_used 933
_cell_measurement_temperature 293(2)
_cell_measurement_theta_max 23.47
_cell_measurement_theta_min 2.29
_cell_volume 2371(3)
_computing_cell_refinement 'SMART-NT (Or SAINT-NT?)'
_computing_data_collection 'SMART-NT (Bruker, 1998)'
_computing_data_reduction 'SAINT-NT (Bruker, 1998)'
_computing_molecular_graphics 'SHELXTL-NT (Bruker, 1998)'
_computing_publication_material SHELXTL-NT
_computing_structure_refinement 'SHELXL97 (Sheldrick, 1997)'
_computing_structure_solution 'SHELXS97 (Sheldrick, 1997)'
_diffrn_ambient_temperature 293(2)
_diffrn_measured_fraction_theta_full 0.999
_diffrn_measured_fraction_theta_max 0.999
_diffrn_measurement_device_type 'Bruker SMART CCD area-detector'
_diffrn_measurement_method '\f and \w'
_diffrn_radiation_monochromator graphite
_diffrn_radiation_source 'fine-focus sealed tube'
_diffrn_radiation_type MoK\a
_diffrn_radiation_wavelength 0.71073
_diffrn_reflns_av_R_equivalents 0.0484
_diffrn_reflns_av_sigmaI/netI 0.0497
_diffrn_reflns_limit_h_max 17
_diffrn_reflns_limit_h_min -16
_diffrn_reflns_limit_k_max 12
_diffrn_reflns_limit_k_min -13
_diffrn_reflns_limit_l_max 16
_diffrn_reflns_limit_l_min -10
_diffrn_reflns_number 5746
_diffrn_reflns_theta_full 25.01
_diffrn_reflns_theta_max 25.01
_diffrn_reflns_theta_min 2.29
_diffrn_standards_decay_% 0
_diffrn_standards_number 0
_exptl_absorpt_coefficient_mu 0.894
_exptl_absorpt_correction_T_max 0.870
_exptl_absorpt_correction_T_min 0.638
_exptl_absorpt_correction_type multi-scan
_exptl_absorpt_process_details '(SADABS; Sheldrick, 1996)'
_exptl_crystal_colour red-orange
_exptl_crystal_density_diffrn 1.689
_exptl_crystal_density_method 'not measured'
_exptl_crystal_description block
_exptl_crystal_F_000 1224
_exptl_crystal_size_max 0.20
_exptl_crystal_size_mid 0.18
_exptl_crystal_size_min 0.16
_refine_diff_density_max 0.537
_refine_diff_density_min -0.578
_refine_ls_abs_structure_details 'Flack (1983), with how many Friedel pairs'
_refine_ls_abs_structure_Flack 0.01(4)
_refine_ls_extinction_method none
_refine_ls_goodness_of_fit_ref 1.087
_refine_ls_hydrogen_treatment constr
_refine_ls_matrix_type full
_refine_ls_number_parameters 182
_refine_ls_number_reflns 1640
_refine_ls_number_restraints 1
_refine_ls_restrained_S_all 1.087
_refine_ls_R_factor_all 0.0627
_refine_ls_R_factor_gt 0.0468
_refine_ls_shift/su_max 0.000
_refine_ls_shift/su_mean 0.000
_refine_ls_structure_factor_coef Fsqd
_refine_ls_weighting_details 'calc w = 1/[\s^2^(Fo^2^)+(0.0302P)^2^] where P = (Fo^2^+2Fc^2^)/3'
_refine_ls_weighting_scheme calc
_refine_ls_wR_factor_gt 0.1115
_refine_ls_wR_factor_ref 0.1188
_reflns_number_gt 1317
_reflns_number_total 1640
_reflns_threshold_expression I>2\s(I)
_cod_data_source_file ac6190.cif
_cod_data_source_block I
_cod_original_cell_volume 2371(2)
_cod_database_code 2207412
_cod_database_fobs_code 2207412

loop_
_symmetry_equiv_pos_as_xyz
'x, y, z'
'-x, -y, z'
'x+1/2, -y+1/2, z'
'-x+1/2, y+1/2, z'
'x+1/2, y+1/2, z+1/2'
'-x+1/2, -y+1/2, z+1/2'
'x+1, -y+1, z+1/2'
'-x+1, y+1, z+1/2'

loop_
_atom_site_label
_atom_site_fract_x
_atom_site_fract_y
_atom_site_fract_z
_atom_site_U_iso_or_equiv
_atom_site_adp_type
_atom_site_calc_flag
_atom_site_refinement_flags
_atom_site_occupancy
_atom_site_type_symbol
Co1 0.5000 1.0000 0.09972(7) 0.0306(3) Uani d S 1 Co
N1 0.4543(3) 0.8892(4) 0.0029(3) 0.0312(11) Uani d . 1 N
N2 0.3811(2) 1.0670(3) 0.0966(4) 0.0327(9) Uani d . 1 N
N3 0.4669(4) 0.8825(5) 0.1932(4) 0.0538(15) Uani d . 1 N
N4 0.4101(3) 0.8997(4) 0.2490(4) 0.0395(11) Uani d . 1 N
N5 0.3547(4) 0.9064(5) 0.3047(5) 0.0693(17) Uani d . 1 N
C1 0.4943(4) 0.8007(5) -0.0437(4) 0.0401(13) Uani d . 1 C
H1 0.5543 0.7866 -0.0336 0.048 Uiso calc R 1 H
C2 0.4486(4) 0.7280(5) -0.1075(4) 0.0455(15) Uani d . 1 C
H2 0.4790 0.6679 -0.1402 0.055 Uiso calc R 1 H
C3 0.3615(4) 0.7433(5) -0.1225(4) 0.0474(16) Uani d . 1 C
H3 0.3317 0.6930 -0.1642 0.057 Uiso calc R 1 H
C4 0.3155(4) 0.8365(5) -0.0744(4) 0.0405(13) Uani d . 1 C
C5 0.2244(4) 0.8657(6) -0.0829(5) 0.0518(16) Uani d . 1 C
H5 0.1903 0.8225 -0.1257 0.062 Uiso calc R 1 H
C6 0.1854(4) 0.9528(6) -0.0321(5) 0.0510(16) Uani d . 1 C
H6 0.1248 0.9657 -0.0384 0.061 Uiso calc R 1 H
C7 0.2359(3) 1.0280(5) 0.0330(5) 0.0416(15) Uani d . 1 C
C8 0.2016(4) 1.1229(5) 0.0868(5) 0.0480(15) Uani d . 1 C
H8 0.1414 1.1406 0.0861 0.058 Uiso calc R 1 H
C9 0.2582(4) 1.1888(6) 0.1400(5) 0.0510(16) Uani d . 1 C
H9 0.2368 1.2550 0.1736 0.061 Uiso calc R 1 H
C10 0.3483(4) 1.1595(5) 0.1456(4) 0.0427(13) Uani d . 1 C
H10 0.3854 1.2051 0.1839 0.051 Uiso calc R 1 H
C11 0.3264(3) 1.0010(5) 0.0396(4) 0.0358(12) Uani d . 1 C
C12 0.3662(3) 0.9071(5) -0.0117(4) 0.0325(12) Uani d . 1 C
Cl1 0.5000 0.5000 0.69044(16) 0.0473(5) Uani d S 1 Cl
O1 0.4827(5) 0.5956(6) 0.6305(7) 0.134(4) Uani d . 1 O
O2 0.5724(4) 0.5312(8) 0.7472(5) 0.120(3) Uani d . 1 O

loop_
_atom_site_aniso_label
_atom_site_aniso_U_11
_atom_site_aniso_U_22
_atom_site_aniso_U_33
_atom_site_aniso_U_12
_atom_site_aniso_U_13
_atom_site_aniso_U_23
Co1 0.0351(5) 0.0375(5) 0.0192(5) 0.0016(4) 0.000 0.000
N1 0.037(3) 0.034(3) 0.023(3) -0.006(2) 0.002(2) 0.006(2)
N2 0.038(2) 0.039(2) 0.021(2) 0.0036(17) 0.000(3) 0.003(2)
N3 0.071(3) 0.058(4) 0.033(3) 0.020(3) 0.020(3) 0.015(3)
N4 0.052(3) 0.040(3) 0.027(3) -0.001(2) -0.005(3) 0.001(2)
N5 0.079(4) 0.073(4) 0.056(4) 0.010(3) 0.033(4) 0.012(3)
C1 0.048(3) 0.040(3) 0.032(3) -0.002(3) 0.006(3) -0.004(2)
C2 0.070(4) 0.037(3) 0.029(3) -0.005(3) 0.005(3) -0.007(3)
C3 0.071(4) 0.050(3) 0.020(3) -0.017(3) -0.007(3) 0.000(3)
C4 0.055(3) 0.034(3) 0.032(3) -0.017(3) -0.007(3) 0.009(3)
C5 0.054(4) 0.051(4) 0.051(4) -0.016(3) -0.019(3) 0.011(3)
C6 0.039(3) 0.049(3) 0.065(5) -0.010(3) -0.013(3) 0.016(4)
C7 0.030(3) 0.053(4) 0.042(4) -0.005(2) 0.001(3) 0.021(3)
C8 0.040(3) 0.061(3) 0.043(4) 0.008(3) 0.011(3) 0.015(3)
C9 0.059(4) 0.063(4) 0.030(3) 0.028(3) 0.009(3) 0.005(3)
C10 0.046(3) 0.057(3) 0.025(3) 0.004(3) -0.002(3) -0.003(3)
C11 0.036(3) 0.042(3) 0.029(3) -0.007(2) 0.002(2) 0.018(3)
C12 0.039(3) 0.036(3) 0.022(3) -0.005(2) 0.002(2) 0.008(2)
Cl1 0.0553(12) 0.0477(11) 0.0389(13) -0.0014(10) 0.000 0.000
O1 0.133(6) 0.098(4) 0.170(12) 0.002(4) -0.041(6) 0.059(6)
O2 0.072(4) 0.229(7) 0.060(4) -0.054(4) -0.015(3) 0.024(5)

loop_
_atom_type_symbol
_atom_type_description
_atom_type_scat_dispersion_real
_atom_type_scat_dispersion_imag
_atom_type_scat_source
C C 0.0033 0.0016 ' International Tables Vol C Tables 4.2.6.8 and 6.1.1.4'
H H 0.0000 0.0000 'International Tables Vol C Tables 4.2.6.8 and 6.1.1.4'
N N 0.0061 0.0033 'International Tables Vol C Tables 4.2.6.8 and 6.1.1.4'
O O 0.0106 0.0060 'International Tables Vol C Tables 4.2.6.8 and 6.1.1.4'
Cl Cl 0.1484 0.1585 'International Tables Vol C Tables 4.2.6.8 and 6.1.1.4'
Co Co 0.3494 0.9721 'International Tables Vol C Tables 4.2.6.8 and 6.1.1.4'

loop_
_geom_angle_atom_site_label_1
_geom_angle_atom_site_label_2
_geom_angle_atom_site_label_3
_geom_angle_site_symmetry_1
_geom_angle_site_symmetry_3
_geom_angle
N3 Co1 N3 2_675 . 92.1(4)
N3 Co1 N2 2_675 2_675 91.8(2)
N3 Co1 N2 . 2_675 90.1(2)
N3 Co1 N2 2_675 . 90.1(2)
N3 Co1 N2 . . 91.8(2)
N2 Co1 N2 2_675 . 177.3(3)
N3 Co1 N1 2_675 . 174.0(2)
N3 Co1 N1 . . 89.0(2)
N2 Co1 N1 2_675 . 94.19(19)
N2 Co1 N1 . . 83.92(19)
N3 Co1 N1 2_675 2_675 89.0(2)
N3 Co1 N1 . 2_675 174.0(2)
N2 Co1 N1 2_675 2_675 83.92(19)
N2 Co1 N1 . 2_675 94.19(19)
N1 Co1 N1 . 2_675 90.6(3)
C1 N1 C12 . . 118.3(5)
C1 N1 Co1 . . 130.4(4)
C12 N1 Co1 . . 111.2(4)
C10 N2 C11 . . 119.6(4)
C10 N2 Co1 . . 128.5(4)
C11 N2 Co1 . . 111.8(3)
N4 N3 Co1 . . 123.1(4)
N5 N4 N3 . . 174.4(6)
N1 C1 C2 . . 121.7(5)
N1 C1 H1 . . 119.2
C2 C1 H1 . . 119.2
C3 C2 C1 . . 121.1(5)
C3 C2 H2 . . 119.4
C1 C2 H2 . . 119.4
C2 C3 C4 . . 119.6(5)
C2 C3 H3 . . 120.2
C4 C3 H3 . . 120.2
C12 C4 C3 . . 116.0(5)
C12 C4 C5 . . 117.2(6)
C3 C4 C5 . . 126.7(5)
C6 C5 C4 . . 122.8(6)
C6 C5 H5 . . 118.6
C4 C5 H5 . . 118.6
C5 C6 C7 . . 121.4(5)
C5 C6 H6 . . 119.3
C7 C6 H6 . . 119.3
C8 C7 C11 . . 118.9(6)
C8 C7 C6 . . 125.5(5)
C11 C7 C6 . . 115.6(6)
C9 C8 C7 . . 118.4(5)
C9 C8 H8 . . 120.8
C7 C8 H8 . . 120.8
C8 C9 C10 . . 121.5(6)
C8 C9 H9 . . 119.2
C10 C9 H9 . . 119.2
N2 C10 C9 . . 120.5(5)
N2 C10 H10 . . 119.8
C9 C10 H10 . . 119.8
N2 C11 C12 . . 116.3(4)
N2 C11 C7 . . 121.1(5)
C12 C11 C7 . . 122.6(5)
N1 C12 C11 . . 116.4(5)
N1 C12 C4 . . 123.3(5)
C11 C12 C4 . . 120.2(5)
O1 Cl1 O1 2_665 . 103.3(8)
O1 Cl1 O2 2_665 . 113.4(5)
O1 Cl1 O2 . . 108.6(4)
O1 Cl1 O2 2_665 2_665 108.6(4)
O1 Cl1 O2 . 2_665 113.4(5)
O2 Cl1 O2 . 2_665 109.4(6)

loop_
_geom_bond_atom_site_label_1
_geom_bond_atom_site_label_2
_geom_bond_site_symmetry_2
_geom_bond_distance
Co1 N3 2_675 1.924(6)
Co1 N3 . 1.924(6)
Co1 N2 2_675 1.940(4)
Co1 N2 . 1.940(4)
Co1 N1 . 1.967(5)
Co1 N1 2_675 1.967(5)
N1 C1 . 1.325(7)
N1 C12 . 1.361(7)
N2 C10 . 1.331(7)
N2 C11 . 1.368(7)
N3 N4 . 1.187(7)
N4 N5 . 1.156(7)
C1 C2 . 1.394(8)
C1 H1 . 0.9300
C2 C3 . 1.343(9)
C2 H2 . 0.9300
C3 C4 . 1.417(8)
C3 H3 . 0.9300
C4 C12 . 1.411(7)
C4 C5 . 1.417(8)
C5 C6 . 1.338(10)
C5 H5 . 0.9300
C6 C7 . 1.459(9)
C6 H6 . 0.9300
C7 C8 . 1.395(8)
C7 C11 . 1.402(7)
C8 C9 . 1.354(9)
C8 H8 . 0.9300
C9 C10 . 1.399(8)
C9 H9 . 0.9300
C10 H10 . 0.9300
C11 C12 . 1.401(8)
Cl1 O1 2_665 1.380(7)
Cl1 O1 . 1.380(7)
Cl1 O2 . 1.404(6)
Cl1 O2 2_665 1.404(6)

loop_
_geom_torsion_atom_site_label_1
_geom_torsion_atom_site_label_2
_geom_torsion_atom_site_label_3
_geom_torsion_atom_site_label_4
_geom_torsion_site_symmetry_1
_geom_torsion
N3 Co1 N1 C1 2_675 171(3)
N3 Co1 N1 C1 . -88.9(5)
N2 Co1 N1 C1 2_675 1.1(5)
N2 Co1 N1 C1 . 179.2(5)
N1 Co1 N1 C1 2_675 85.1(5)
N3 Co1 N1 C12 2_675 -13(3)
N3 Co1 N1 C12 . 87.3(4)
N2 Co1 N1 C12 2_675 177.3(3)
N2 Co1 N1 C12 . -4.6(4)
N1 Co1 N1 C12 2_675 -98.7(4)
N3 Co1 N2 C10 2_675 0.2(5)
N3 Co1 N2 C10 . 92.3(5)
N2 Co1 N2 C10 2_675 -133.8(5)
N1 Co1 N2 C10 . -178.9(5)
N1 Co1 N2 C10 2_675 -88.8(5)
N3 Co1 N2 C11 2_675 -175.2(4)
N3 Co1 N2 C11 . -83.1(4)
N2 Co1 N2 C11 2_675 50.8(4)
N1 Co1 N2 C11 . 5.7(4)
N1 Co1 N2 C11 2_675 95.8(4)
N3 Co1 N3 N4 2_675 61.0(6)
N2 Co1 N3 N4 2_675 152.7(6)
N2 Co1 N3 N4 . -29.2(6)
N1 Co1 N3 N4 . -113.1(6)
N1 Co1 N3 N4 2_675 161(2)
Co1 N3 N4 N5 . 163(6)
C12 N1 C1 C2 . 1.1(8)
Co1 N1 C1 C2 . 177.1(4)
N1 C1 C2 C3 . -1.6(9)
C1 C2 C3 C4 . 1.4(8)
C2 C3 C4 C12 . -0.8(8)
C2 C3 C4 C5 . 179.1(6)
C12 C4 C5 C6 . -2.6(9)
C3 C4 C5 C6 . 177.5(6)
C4 C5 C6 C7 . 3.0(9)
C5 C6 C7 C8 . 178.0(6)
C5 C6 C7 C11 . -1.2(8)
C11 C7 C8 C9 . 2.9(8)
C6 C7 C8 C9 . -176.2(6)
C7 C8 C9 C10 . -3.4(9)
C11 N2 C10 C9 . 0.6(8)
Co1 N2 C10 C9 . -174.5(4)
C8 C9 C10 N2 . 1.6(10)
C10 N2 C11 C12 . 178.3(5)
Co1 N2 C11 C12 . -5.8(6)
C10 N2 C11 C7 . -1.0(8)
Co1 N2 C11 C7 . 174.9(4)
C8 C7 C11 N2 . -0.8(8)
C6 C7 C11 N2 . 178.4(5)
C8 C7 C11 C12 . 179.9(5)
C6 C7 C11 C12 . -0.9(7)
C1 N1 C12 C11 . 179.4(5)
Co1 N1 C12 C11 . 2.7(5)
C1 N1 C12 C4 . -0.4(8)
Co1 N1 C12 C4 . -177.1(4)
N2 C11 C12 N1 . 2.0(7)
C7 C11 C12 N1 . -178.7(5)
N2 C11 C12 C4 . -178.1(5)
C7 C11 C12 C4 . 1.2(8)
C3 C4 C12 N1 . 0.2(7)
C5 C4 C12 N1 . -179.7(5)
C3 C4 C12 C11 . -179.6(5)
C5 C4 C12 C11 . 0.5(7)
